data_4079289
loop_
_publ_author_name
'Li, Hui'
'Hung-Low, Fernando'
'Krempner, Clemens'

_publ_section_title
;
 Synthesis and Structure of Zwitterionic Silylborates and Silylzincates
 with Pendant Polydonor Arms
;
_journal_issue 20
_journal_name_full Organometallics
_journal_page_first 7117
_journal_paper_doi 10.1021/om300652n
_journal_volume 31
_journal_year 2012
_chemical_formula_sum 'C90 H220 I12 K6 O36 Si24 Zn6'
_chemical_formula_weight 4702.44
_chemical_name_systematic
; 
 ? 
;
_space_group_IT_number 14
_symmetry_cell_setting monoclinic
_symmetry_space_group_name_Hall '-P 2ybc'
_symmetry_space_group_name_H-M 'P 1 21/c 1'
_atom_sites_solution_hydrogens geom
_atom_sites_solution_primary direct
_atom_sites_solution_secondary difmap
_audit_creation_method SHELXL-97
_cell_angle_alpha 90.00
_cell_angle_beta 95.030(2)
_cell_angle_gamma 90.00
_cell_formula_units_Z 2
_cell_length_a 26.705(4)
_cell_length_b 19.098(3)
_cell_length_c 18.507(3)
_cell_measurement_reflns_used 132
_cell_measurement_temperature 150(2)
_cell_measurement_theta_max 25.68
_cell_measurement_theta_min 1.58
_cell_volume 9402(3)
_computing_cell_refinement 'Bruker APEX 2'
_computing_data_collection 'Bruker APEX 2'
_computing_data_reduction 'Bruker APEX 2'
_computing_molecular_graphics 'Bruker SHELXTL'
_computing_publication_material 'Bruker SHELXTL'
_computing_structure_refinement 'SHELXL-97 (Sheldrick, 1997)'
_computing_structure_solution 'SHELXS-97 (Sheldrick, 1990)'
_diffrn_ambient_temperature 150(2)
_diffrn_measured_fraction_theta_full 0.999
_diffrn_measured_fraction_theta_max 0.994
_diffrn_measurement_device_type 'CCD area detector'
_diffrn_measurement_method 'omega scans'
_diffrn_radiation_monochromator graphite
_diffrn_radiation_source 'fine-focus sealed tube'
_diffrn_radiation_type MoK\a
_diffrn_radiation_wavelength 0.71073
_diffrn_reflns_av_R_equivalents 0.0653
_diffrn_reflns_av_sigmaI/netI 0.0491
_diffrn_reflns_limit_h_max 32
_diffrn_reflns_limit_h_min -32
_diffrn_reflns_limit_k_max 22
_diffrn_reflns_limit_k_min -22
_diffrn_reflns_limit_l_max 22
_diffrn_reflns_limit_l_min -22
_diffrn_reflns_number 92585
_diffrn_reflns_theta_full 25.00
_diffrn_reflns_theta_max 25.31
_diffrn_reflns_theta_min 1.53
_exptl_absorpt_coefficient_mu 3.063
_exptl_absorpt_correction_T_max 0.545
_exptl_absorpt_correction_T_min 0.465
_exptl_absorpt_correction_type multi-scan
_exptl_absorpt_process_details multi-scan
_exptl_crystal_colour Colorless
_exptl_crystal_density_diffrn 1.661
_exptl_crystal_density_method 'not measured'
_exptl_crystal_description Block
_exptl_crystal_F_000 4628
_exptl_crystal_size_max 0.253
_exptl_crystal_size_mid 0.215
_exptl_crystal_size_min 0.198
_refine_diff_density_max 3.821
_refine_diff_density_min -1.774
_refine_diff_density_rms 0.167
_refine_ls_extinction_method none
_refine_ls_goodness_of_fit_ref 1.027
_refine_ls_hydrogen_treatment constr
_refine_ls_matrix_type full
_refine_ls_number_parameters 765
_refine_ls_number_reflns 17035
_refine_ls_number_restraints 0
_refine_ls_restrained_S_all 1.027
_refine_ls_R_factor_all 0.0832
_refine_ls_R_factor_gt 0.0589
_refine_ls_shift/su_max 0.042
_refine_ls_shift/su_mean 0.001
_refine_ls_structure_factor_coef Fsqd
_refine_ls_weighting_details 'calc w=1/[\s^2^(Fo^2^)+(0.0577P)^2^+100.8438P] where P=(Fo^2^+2Fc^2^)/3'
_refine_ls_weighting_scheme calc
_refine_ls_wR_factor_gt 0.1387
_refine_ls_wR_factor_ref 0.1527
_reflns_number_gt 12716
_reflns_number_total 17035
_reflns_threshold_expression >2sigma(I)
_cod_data_source_file om300652n_si_002.cif
_cod_data_source_block ck
_cod_depositor_comments
;
The following automatic conversions were performed:

'_symmetry_cell_setting' value 'Monoclinic' changed to 'monoclinic'
according to /home/saulius/struct/CIF-dictionaries/cif_core.dic
dictionary named 'cif_core.dic' version 2.4.2 from 2011-04-26.

Automatic conversion script
Id: cif_fix_values 1891 2012-01-12 08:04:46Z andrius 
;
_cod_original_cell_volume 9403(2)
_cod_original_sg_symbol_H-M P2(1)/c
_cod_database_code 4079289

loop_
_symmetry_equiv_pos_as_xyz
'x, y, z'
'-x, y+1/2, -z+1/2'
'-x, -y, -z'
'x, -y-1/2, z-1/2'

loop_
_atom_site_label
_atom_site_type_symbol
_atom_site_fract_x
_atom_site_fract_y
_atom_site_fract_z
_atom_site_U_iso_or_equiv
_atom_site_adp_type
_atom_site_occupancy
_atom_site_symmetry_multiplicity
_atom_site_calc_flag
_atom_site_refinement_flags
_atom_site_disorder_assembly
_atom_site_disorder_group
Zn1 Zn 0.15272(2) 0.12071(4) 0.32931(4) 0.02816(16) Uani 1 1 d . . .
Zn2 Zn 0.18481(2) -0.06240(3) 0.28511(4) 0.02920(17) Uani 1 1 d . . .
Zn3 Zn 0.52011(2) 0.90919(3) -0.01748(4) 0.02857(16) Uani 1 1 d . . .
I1 I 0.215719(15) 0.02433(2) 0.39931(2) 0.03414(10) Uani 1 1 d . . .
I2 I 0.117536(14) 0.03266(2) 0.21830(2) 0.03023(9) Uani 1 1 d . . .
I3 I 0.081536(15) 0.13627(2) 0.41638(2) 0.04183(11) Uani 1 1 d . . .
I4 I 0.261807(17) -0.07317(2) 0.20979(3) 0.04699(12) Uani 1 1 d . . .
I5 I 0.601103(17) 0.89879(2) -0.08389(3) 0.04978(13) Uani 1 1 d . . .
I6 I 0.458563(15) 1.00048(2) -0.09657(2) 0.03282(10) Uani 1 1 d . . .
K1 K 0.24937(5) 0.39562(7) 0.23374(8) 0.0376(4) Uani 1 1 d . . .
K2 K 0.09776(6) -0.34352(7) 0.38959(8) 0.0386(4) Uani 1 1 d . . .
K3 K 0.42134(6) 0.63259(8) 0.06852(10) 0.0538(5) Uani 1 1 d . A .
O1 O 0.29048(15) 0.2695(2) 0.2057(2) 0.0342(11) Uani 1 1 d . . .
O2 O 0.32112(17) 0.3958(2) 0.1395(2) 0.0392(12) Uani 1 1 d . . .
O3 O 0.24555(18) 0.3594(2) 0.3703(2) 0.0456(13) Uani 1 1 d . . .
O4 O 0.28395(18) 0.4915(2) 0.3369(3) 0.0510(14) Uani 1 1 d . . .
O5 O 0.1567(2) 0.3560(2) 0.1847(3) 0.0647(16) Uani 1 1 d . . .
O6 O 0.1862(2) 0.4930(3) 0.1735(4) 0.088(2) Uani 1 1 d . . .
O7 O 0.19241(19) -0.3039(3) 0.4126(3) 0.0586(15) Uani 1 1 d . . .
O8 O 0.1626(2) -0.4330(3) 0.4706(3) 0.0647(16) Uani 1 1 d . . .
O9 O 0.06170(15) -0.2184(2) 0.4291(2) 0.0345(11) Uani 1 1 d . . .
O10 O 0.0238(2) -0.3440(3) 0.4828(3) 0.0733(17) Uani 1 1 d . . .
O11 O 0.07941(15) -0.2971(2) 0.2510(2) 0.0346(11) Uani 1 1 d . . .
O12 O 0.06017(17) -0.4371(2) 0.2863(3) 0.0446(13) Uani 1 1 d . . .
O13 O 0.50976(16) 0.6781(2) 0.1315(2) 0.0391(12) Uani 1 1 d . A .
O14 O 0.4768(2) 0.5421(3) 0.1589(3) 0.0592(16) Uani 1 1 d . A .
O15 O 0.38161(17) 0.7555(2) 0.1000(3) 0.0476(13) Uani 1 1 d . A .
O16 O 0.3295(2) 0.6317(3) 0.1279(4) 0.083(2) Uani 1 1 d . A .
O17 O 0.4276(3) 0.6707(3) -0.0681(3) 0.091(2) Uani 1 1 d . A .
Si1 Si 0.19182(6) 0.22270(8) 0.28496(8) 0.0248(4) Uani 1 1 d . . .
Si2 Si 0.26602(6) 0.19478(8) 0.23382(9) 0.0263(4) Uani 1 1 d . . .
Si3 Si 0.20547(7) 0.29476(9) 0.38625(9) 0.0334(4) Uani 1 1 d . . .
Si4 Si 0.13676(6) 0.27545(9) 0.19722(10) 0.0329(4) Uani 1 1 d . . .
Si5 Si 0.14550(6) -0.16726(8) 0.32311(8) 0.0246(4) Uani 1 1 d . . .
Si6 Si 0.21288(7) -0.23653(10) 0.36622(11) 0.0403(5) Uani 1 1 d . . .
Si7 Si 0.09149(7) -0.14459(9) 0.41199(9) 0.0333(4) Uani 1 1 d . . .
Si8 Si 0.10096(6) -0.22020(8) 0.22464(8) 0.0269(4) Uani 1 1 d . . .
Si9 Si 0.47747(6) 0.80673(8) 0.01823(8) 0.0250(4) Uani 1 1 d . . .
Si10 Si 0.53773(6) 0.74243(8) 0.08875(9) 0.0280(4) Uani 1 1 d . A .
Si11 Si 0.40914(6) 0.83220(8) 0.08372(9) 0.0274(4) Uani 1 1 d . A .
Si12 Si 0.45197(7) 0.74675(10) -0.08794(10) 0.0383(5) Uani 1 1 d . A .
C1 C 0.3314(2) 0.2703(3) 0.1617(4) 0.0362(16) Uani 1 1 d . . .
H1A H 0.3194 0.2566 0.1115 0.043 Uiso 1 1 calc R . .
H1B H 0.3570 0.2358 0.1805 0.043 Uiso 1 1 calc R . .
C2 C 0.3547(2) 0.3417(3) 0.1611(4) 0.0425(18) Uani 1 1 d . . .
H2A H 0.3703 0.3522 0.2104 0.051 Uiso 1 1 calc R . .
H2B H 0.3818 0.3409 0.1280 0.051 Uiso 1 1 calc R . .
C3 C 0.2994(5) 0.3881(6) 0.0679(5) 0.111(4) Uani 1 1 d . . .
H3A H 0.3258 0.3900 0.0343 0.167 Uiso 1 1 calc R . .
H3B H 0.2752 0.4259 0.0566 0.167 Uiso 1 1 calc R . .
H3C H 0.2821 0.3429 0.0629 0.167 Uiso 1 1 calc R . .
C4 C 0.2601(4) 0.4111(5) 0.4243(6) 0.090(2) Uani 1 1 d . . .
H4A H 0.2712 0.3878 0.4708 0.108 Uiso 1 1 calc R . .
H4B H 0.2310 0.4414 0.4323 0.108 Uiso 1 1 calc R . .
C5 C 0.3018(4) 0.4544(4) 0.4001(5) 0.078(2) Uani 1 1 d . . .
H5A H 0.3137 0.4877 0.4388 0.093 Uiso 1 1 calc R . .
H5B H 0.3303 0.4240 0.3896 0.093 Uiso 1 1 calc R . .
C6 C 0.3214(4) 0.5374(5) 0.3133(6) 0.090(2) Uani 1 1 d . . .
H6A H 0.3331 0.5689 0.3530 0.135 Uiso 1 1 calc R . .
H6B H 0.3069 0.5651 0.2720 0.135 Uiso 1 1 calc R . .
H6C H 0.3497 0.5099 0.2985 0.135 Uiso 1 1 calc R . .
C7 C 0.1328(4) 0.4031(4) 0.1324(5) 0.078(2) Uani 1 1 d . . .
H7A H 0.1448 0.3922 0.0845 0.093 Uiso 1 1 calc R . .
H7B H 0.0962 0.3939 0.1289 0.093 Uiso 1 1 calc R . .
C8 C 0.1398(4) 0.4680(5) 0.1450(6) 0.090(2) Uani 1 1 d . . .
H8A H 0.1148 0.4827 0.1784 0.108 Uiso 1 1 calc R . .
H8B H 0.1313 0.4930 0.0987 0.108 Uiso 1 1 calc R . .
C9 C 0.1775(4) 0.5543(6) 0.2121(9) 0.130(6) Uani 1 1 d . . .
H9A H 0.1769 0.5945 0.1792 0.195 Uiso 1 1 calc R . .
H9B H 0.2044 0.5604 0.2511 0.195 Uiso 1 1 calc R . .
H9C H 0.1452 0.5507 0.2330 0.195 Uiso 1 1 calc R . .
C10 C 0.3131(2) 0.1549(4) 0.3003(4) 0.053(2) Uani 1 1 d . . .
H10A H 0.3420 0.1390 0.2754 0.080 Uiso 1 1 calc R . .
H10B H 0.2981 0.1149 0.3235 0.080 Uiso 1 1 calc R . .
H10C H 0.3243 0.1896 0.3372 0.080 Uiso 1 1 calc R . .
C11 C 0.2551(2) 0.1353(3) 0.1549(4) 0.0404(17) Uani 1 1 d . . .
H11A H 0.2327 0.1581 0.1172 0.061 Uiso 1 1 calc R . .
H11B H 0.2395 0.0919 0.1701 0.061 Uiso 1 1 calc R . .
H11C H 0.2873 0.1245 0.1357 0.061 Uiso 1 1 calc R . .
C12 C 0.2336(3) 0.2416(4) 0.4641(4) 0.050(2) Uani 1 1 d . . .
H12A H 0.2646 0.2194 0.4509 0.074 Uiso 1 1 calc R . .
H12B H 0.2097 0.2053 0.4762 0.074 Uiso 1 1 calc R . .
H12C H 0.2413 0.2720 0.5063 0.074 Uiso 1 1 calc R . .
C13 C 0.1462(3) 0.3378(4) 0.4115(4) 0.050(2) Uani 1 1 d . . .
H13A H 0.1525 0.3607 0.4588 0.075 Uiso 1 1 calc R . .
H13B H 0.1199 0.3023 0.4142 0.075 Uiso 1 1 calc R . .
H13C H 0.1351 0.3727 0.3747 0.075 Uiso 1 1 calc R . .
C14 C 0.0721(3) 0.2806(5) 0.2263(4) 0.059(2) Uani 1 1 d . . .
H14A H 0.0727 0.3058 0.2725 0.089 Uiso 1 1 calc R . .
H14B H 0.0590 0.2332 0.2324 0.089 Uiso 1 1 calc R . .
H14C H 0.0503 0.3055 0.1894 0.089 Uiso 1 1 calc R . .
C15 C 0.1349(3) 0.2297(4) 0.1081(4) 0.050(2) Uani 1 1 d . . .
H15A H 0.1131 0.2556 0.0720 0.076 Uiso 1 1 calc R . .
H15B H 0.1217 0.1822 0.1130 0.076 Uiso 1 1 calc R . .
H15C H 0.1690 0.2272 0.0923 0.076 Uiso 1 1 calc R . .
C16 C 0.2270(4) -0.3588(5) 0.4381(6) 0.084(3) Uani 1 1 d . . .
H16A H 0.2323 -0.3910 0.3976 0.101 Uiso 1 1 calc R . .
H16B H 0.2599 -0.3378 0.4549 0.101 Uiso 1 1 calc R . .
C17 C 0.2085(3) -0.3967(5) 0.4954(5) 0.075(3) Uani 1 1 d . . .
H17A H 0.2019 -0.3643 0.5352 0.090 Uiso 1 1 calc R . .
H17B H 0.2340 -0.4311 0.5145 0.090 Uiso 1 1 calc R . .
C18 C 0.1442(4) -0.4732(5) 0.5268(5) 0.096(3) Uani 1 1 d . . .
H18A H 0.1709 -0.5040 0.5481 0.144 Uiso 1 1 calc R . .
H18B H 0.1157 -0.5017 0.5069 0.144 Uiso 1 1 calc R . .
H18C H 0.1332 -0.4419 0.5642 0.144 Uiso 1 1 calc R . .
C19 C 0.0257(3) -0.2202(4) 0.4813(4) 0.053(2) Uani 1 1 d . . .
H19A H 0.0029 -0.1795 0.4737 0.064 Uiso 1 1 calc R . .
H19B H 0.0433 -0.2162 0.5305 0.064 Uiso 1 1 calc R . .
C20 C -0.0037(3) -0.2843(4) 0.4767(4) 0.053(2) Uani 1 1 d . . .
H20A H -0.0269 -0.2837 0.5155 0.064 Uiso 1 1 calc R . .
H20B H -0.0243 -0.2849 0.4297 0.064 Uiso 1 1 calc R . .
C21 C -0.0063(4) -0.4051(5) 0.4901(7) 0.119(4) Uani 1 1 d . . .
H21A H -0.0250 -0.4004 0.5330 0.179 Uiso 1 1 calc R . .
H21B H 0.0155 -0.4464 0.4953 0.179 Uiso 1 1 calc R . .
H21C H -0.0299 -0.4102 0.4468 0.179 Uiso 1 1 calc R . .
C22 C 0.0517(3) -0.3434(3) 0.2015(4) 0.0438(18) Uani 1 1 d . . .
H22A H 0.0749 -0.3669 0.1704 0.053 Uiso 1 1 calc R . .
H22B H 0.0270 -0.3163 0.1698 0.053 Uiso 1 1 calc R . .
C23 C 0.0251(3) -0.3969(3) 0.2426(4) 0.0439(18) Uani 1 1 d . . .
H23A H 0.0017 -0.3734 0.2735 0.053 Uiso 1 1 calc R . .
H23B H 0.0051 -0.4280 0.2082 0.053 Uiso 1 1 calc R . .
C24 C 0.0395(3) -0.4996(3) 0.3122(5) 0.057(2) Uani 1 1 d . . .
H24A H 0.0091 -0.4885 0.3359 0.085 Uiso 1 1 calc R . .
H24B H 0.0642 -0.5219 0.3473 0.085 Uiso 1 1 calc R . .
H24C H 0.0311 -0.5315 0.2715 0.085 Uiso 1 1 calc R . .
C25 C 0.2586(3) -0.1837(5) 0.4253(6) 0.095(3) Uani 1 1 d . . .
H25A H 0.2443 -0.1734 0.4712 0.143 Uiso 1 1 calc R . .
H25B H 0.2655 -0.1397 0.4008 0.143 Uiso 1 1 calc R . .
H25C H 0.2899 -0.2101 0.4351 0.143 Uiso 1 1 calc R . .
C26 C 0.2471(3) -0.2718(4) 0.2909(4) 0.056(2) Uani 1 1 d . . .
H26A H 0.2757 -0.3001 0.3109 0.083 Uiso 1 1 calc R . .
H26B H 0.2594 -0.2330 0.2627 0.083 Uiso 1 1 calc R . .
H26C H 0.2244 -0.3011 0.2593 0.083 Uiso 1 1 calc R . .
C27 C 0.0436(3) -0.0778(4) 0.3839(4) 0.065(2) Uani 1 1 d . . .
H27A H 0.0235 -0.0938 0.3402 0.098 Uiso 1 1 calc R . .
H27B H 0.0603 -0.0337 0.3736 0.098 Uiso 1 1 calc R . .
H27C H 0.0217 -0.0705 0.4230 0.098 Uiso 1 1 calc R . .
C28 C 0.1257(3) -0.1157(5) 0.4971(4) 0.077(3) Uani 1 1 d . . .
H28A H 0.1019 -0.1087 0.5339 0.115 Uiso 1 1 calc R . .
H28B H 0.1430 -0.0715 0.4890 0.115 Uiso 1 1 calc R . .
H28C H 0.1503 -0.1514 0.5140 0.115 Uiso 1 1 calc R . .
C29 C 0.0469(3) -0.1651(3) 0.1883(4) 0.0468(19) Uani 1 1 d . . .
H29A H 0.0329 -0.1840 0.1416 0.070 Uiso 1 1 calc R . .
H29B H 0.0584 -0.1170 0.1817 0.070 Uiso 1 1 calc R . .
H29C H 0.0209 -0.1654 0.2226 0.070 Uiso 1 1 calc R . .
C30 C 0.1415(3) -0.2345(4) 0.1491(4) 0.0484(19) Uani 1 1 d . . .
H30A H 0.1664 -0.2708 0.1629 0.073 Uiso 1 1 calc R . .
H30B H 0.1588 -0.1908 0.1390 0.073 Uiso 1 1 calc R . .
H30C H 0.1207 -0.2493 0.1056 0.073 Uiso 1 1 calc R . .
C31 C 0.5364(3) 0.6345(4) 0.1833(4) 0.053(2) Uani 1 1 d . . .
H31A H 0.5526 0.6636 0.2229 0.064 Uiso 1 1 calc R A .
H31B H 0.5631 0.6093 0.1601 0.064 Uiso 1 1 calc R . .
C32 C 0.5025(3) 0.5830(4) 0.2139(4) 0.057(2) Uani 1 1 d . A .
H32A H 0.5224 0.5520 0.2482 0.069 Uiso 1 1 calc R . .
H32B H 0.4778 0.6082 0.2411 0.069 Uiso 1 1 calc R . .
C33 C 0.4479(4) 0.4879(5) 0.1854(5) 0.090(3) Uani 1 1 d . . .
H33A H 0.4701 0.4549 0.2134 0.135 Uiso 1 1 calc R A .
H33B H 0.4297 0.4633 0.1447 0.135 Uiso 1 1 calc R . .
H33C H 0.4237 0.5076 0.2168 0.135 Uiso 1 1 calc R . .
C34 C 0.3411(3) 0.7523(4) 0.1444(4) 0.060(2) Uani 1 1 d . A .
H34A H 0.3227 0.7974 0.1413 0.072 Uiso 1 1 calc R . .
H34B H 0.3544 0.7453 0.1955 0.072 Uiso 1 1 calc R . .
C35 C 0.3068(3) 0.6964(5) 0.1229(5) 0.076(3) Uani 1 1 d . A .
H35A H 0.2785 0.6971 0.1541 0.091 Uiso 1 1 calc R . .
H35B H 0.2928 0.7043 0.0723 0.091 Uiso 1 1 calc R . .
C36 C 0.2977(4) 0.5755(5) 0.1067(6) 0.091(4) Uani 1 1 d . . .
H36A H 0.2678 0.5771 0.1337 0.137 Uiso 1 1 calc R A .
H36B H 0.3156 0.5313 0.1170 0.137 Uiso 1 1 calc R . .
H36C H 0.2876 0.5787 0.0546 0.137 Uiso 1 1 calc R . .
C40 C 0.5726(3) 0.7987(4) 0.1586(4) 0.0456(19) Uani 1 1 d . . .
H40A H 0.5489 0.8194 0.1901 0.068 Uiso 1 1 calc R A .
H40B H 0.5900 0.8362 0.1346 0.068 Uiso 1 1 calc R . .
H40C H 0.5973 0.7703 0.1878 0.068 Uiso 1 1 calc R . .
C41 C 0.5840(3) 0.7028(4) 0.0310(4) 0.050(2) Uani 1 1 d . . .
H41A H 0.6112 0.6807 0.0621 0.075 Uiso 1 1 calc R A .
H41B H 0.5981 0.7395 0.0017 0.075 Uiso 1 1 calc R . .
H41C H 0.5672 0.6675 -0.0010 0.075 Uiso 1 1 calc R . .
C42 C 0.4276(3) 0.8761(4) 0.1715(4) 0.053(2) Uani 1 1 d . . .
H42A H 0.3981 0.8813 0.1989 0.080 Uiso 1 1 calc R A .
H42B H 0.4416 0.9225 0.1624 0.080 Uiso 1 1 calc R . .
H42C H 0.4530 0.8478 0.1996 0.080 Uiso 1 1 calc R . .
C43 C 0.3626(2) 0.8901(4) 0.0328(4) 0.0441(19) Uani 1 1 d . . .
H43A H 0.3475 0.8653 -0.0101 0.066 Uiso 1 1 calc R A .
H43B H 0.3795 0.9325 0.0176 0.066 Uiso 1 1 calc R . .
H43C H 0.3363 0.9030 0.0640 0.066 Uiso 1 1 calc R . .
C44 C 0.4003(3) 0.7942(6) -0.1413(5) 0.090(3) Uani 1 1 d . . .
H44A H 0.3932 0.7714 -0.1885 0.135 Uiso 1 1 calc R A .
H44B H 0.4105 0.8428 -0.1485 0.135 Uiso 1 1 calc R . .
H44C H 0.3701 0.7934 -0.1149 0.135 Uiso 1 1 calc R . .
C45 C 0.5028(2) 0.7338(3) -0.1462(3) 0.081(3) Uani 1 1 d . . .
H45A H 0.5236 0.6942 -0.1282 0.122 Uiso 1 1 calc R A .
H45B H 0.5235 0.7762 -0.1459 0.122 Uiso 1 1 calc R . .
H45C H 0.4886 0.7241 -0.1958 0.122 Uiso 1 1 calc R . .
C37 C 0.4017(2) 0.6299(4) -0.1280(4) 0.081(6) Uiso 0.498(16) 1 d PR A 2
C38 C 0.3937(2) 0.5668(4) -0.1164(4) 0.094(7) Uiso 0.498(16) 1 d PR A 2
C39 C 0.3847(3) 0.4885(3) -0.0452(4) 0.37(4) Uiso 0.498(16) 1 d PR A 2
O18 O 0.3899(3) 0.5427(3) -0.0456(4) 0.070(4) Uiso 0.498(16) 1 d PR A 2
C37A C 0.4112(2) 0.6212(4) -0.1272(4) 0.31(3) Uiso 0.502(16) 1 d PR A 1
C38A C 0.3936(2) 0.5668(4) -0.1164(4) 0.46(6) Uiso 0.502(16) 1 d PR A 1
C39A C 0.4024(3) 0.4893(3) -0.0435(4) 0.55(8) Uiso 0.502(16) 1 d PR A 1
O18A O 0.3970(3) 0.5378(3) -0.0379(4) 0.223(15) Uiso 0.502(16) 1 d PR A 1

loop_
_atom_site_aniso_label
_atom_site_aniso_U_11
_atom_site_aniso_U_22
_atom_site_aniso_U_33
_atom_site_aniso_U_23
_atom_site_aniso_U_13
_atom_site_aniso_U_12
Zn1 0.0263(3) 0.0278(3) 0.0312(3) -0.0020(3) 0.0075(3) -0.0033(3)
Zn2 0.0292(3) 0.0242(3) 0.0354(4) -0.0023(3) 0.0094(3) -0.0060(3)
Zn3 0.0294(3) 0.0240(3) 0.0333(3) -0.0010(3) 0.0084(3) 0.0045(3)
I1 0.0371(2) 0.02734(19) 0.0366(2) -0.00257(17) -0.00442(17) -0.00491(17)
I2 0.03291(19) 0.02644(19) 0.03111(19) -0.00333(16) 0.00142(16) -0.00225(16)
I3 0.0340(2) 0.0523(3) 0.0414(2) -0.0130(2) 0.01542(17) -0.00517(19)
I4 0.0444(2) 0.0392(2) 0.0616(3) 0.0041(2) 0.0283(2) 0.00244(19)
I5 0.0403(2) 0.0427(2) 0.0705(3) -0.0096(2) 0.0286(2) 0.0047(2)
I6 0.0388(2) 0.02789(19) 0.03091(19) -0.00100(16) -0.00181(17) 0.00441(17)
K1 0.0403(7) 0.0274(7) 0.0455(8) -0.0061(6) 0.0049(6) 0.0054(6)
K2 0.0487(8) 0.0284(7) 0.0403(7) 0.0047(6) 0.0123(6) -0.0008(6)
K3 0.0437(8) 0.0322(8) 0.0825(12) 0.0064(8) -0.0118(8) -0.0066(7)
O1 0.034(2) 0.021(2) 0.050(2) -0.0039(18) 0.0202(19) -0.0029(17)
O2 0.044(2) 0.028(2) 0.045(3) 0.0064(19) -0.002(2) -0.004(2)
O3 0.055(3) 0.039(2) 0.043(3) -0.018(2) 0.004(2) -0.016(2)
O4 0.042(3) 0.036(3) 0.073(3) -0.011(2) -0.006(2) -0.009(2)
O5 0.067(3) 0.032(3) 0.086(4) 0.024(3) -0.039(3) -0.010(2)
O6 0.063(4) 0.037(3) 0.157(6) 0.033(4) -0.022(4) 0.000(3)
O7 0.052(3) 0.059(3) 0.064(3) 0.024(3) 0.002(3) 0.020(3)
O8 0.090(4) 0.049(3) 0.057(3) 0.025(3) 0.017(3) 0.012(3)
O9 0.037(2) 0.029(2) 0.040(2) 0.0061(18) 0.0208(18) -0.0017(18)
O10 0.087(4) 0.035(3) 0.106(4) 0.012(3) 0.057(3) -0.008(3)
O11 0.040(2) 0.027(2) 0.036(2) -0.0017(18) -0.0019(19) -0.0127(18)
O12 0.040(2) 0.026(2) 0.066(3) 0.011(2) -0.006(2) -0.005(2)
O13 0.038(2) 0.032(2) 0.046(2) 0.010(2) -0.006(2) -0.0058(19)
O14 0.085(4) 0.043(3) 0.047(3) 0.017(2) -0.010(3) -0.019(3)
O15 0.052(3) 0.032(2) 0.062(3) 0.005(2) 0.025(2) -0.002(2)
O16 0.076(4) 0.056(4) 0.118(5) 0.004(4) 0.020(4) -0.026(3)
O17 0.167(6) 0.051(3) 0.053(3) -0.018(3) -0.004(4) -0.042(4)
Si1 0.0216(7) 0.0255(8) 0.0278(8) -0.0025(6) 0.0046(6) -0.0014(6)
Si2 0.0214(7) 0.0209(7) 0.0374(9) 0.0028(7) 0.0070(6) 0.0008(6)
Si3 0.0366(9) 0.0317(9) 0.0321(9) -0.0064(7) 0.0048(7) -0.0053(7)
Si4 0.0263(8) 0.0273(8) 0.0443(10) -0.0019(7) -0.0027(7) 0.0029(7)
Si5 0.0245(7) 0.0232(8) 0.0264(8) -0.0007(6) 0.0036(6) -0.0053(6)
Si6 0.0338(9) 0.0343(9) 0.0511(11) -0.0026(8) -0.0051(8) 0.0033(8)
Si7 0.0453(9) 0.0232(8) 0.0338(9) 0.0026(7) 0.0165(7) -0.0019(7)
Si8 0.0298(8) 0.0238(8) 0.0272(8) 0.0009(6) 0.0025(7) -0.0058(7)
Si9 0.0258(8) 0.0212(8) 0.0277(8) -0.0034(6) 0.0002(6) 0.0034(6)
Si10 0.0269(8) 0.0240(8) 0.0323(8) 0.0018(7) -0.0029(7) 0.0025(6)
Si11 0.0274(8) 0.0255(8) 0.0292(8) 0.0007(7) 0.0022(7) 0.0025(7)
Si12 0.0424(10) 0.0381(10) 0.0331(9) -0.0113(8) -0.0050(8) 0.0019(8)
C1 0.029(3) 0.030(3) 0.051(4) 0.000(3) 0.013(3) 0.004(3)
C2 0.036(3) 0.028(3) 0.065(4) 0.005(3) 0.013(3) -0.001(3)
C3 0.182(10) 0.087(7) 0.055(5) -0.008(5) -0.045(6) 0.062(7)
C4 0.092(4) 0.062(3) 0.108(4) 0.013(3) -0.031(4) -0.021(3)
C5 0.093(4) 0.045(3) 0.087(4) 0.004(3) -0.039(4) -0.010(3)
C6 0.092(4) 0.062(3) 0.108(4) 0.013(3) -0.031(4) -0.021(3)
C7 0.093(4) 0.045(3) 0.087(4) 0.004(3) -0.039(4) -0.010(3)
C8 0.092(4) 0.062(3) 0.108(4) 0.013(3) -0.031(4) -0.021(3)
C9 0.063(6) 0.072(7) 0.252(17) 0.002(9) -0.007(9) 0.026(6)
C10 0.017(3) 0.067(5) 0.074(5) 0.032(4) -0.001(3) 0.002(3)
C11 0.046(4) 0.023(3) 0.054(4) -0.009(3) 0.018(3) 0.001(3)
C12 0.062(5) 0.054(4) 0.032(3) -0.007(3) -0.002(3) 0.004(4)
C13 0.052(4) 0.045(4) 0.054(4) -0.017(3) 0.008(3) 0.000(3)
C14 0.037(4) 0.079(6) 0.062(5) -0.010(4) -0.002(4) 0.014(4)
C15 0.046(4) 0.062(5) 0.043(4) 0.001(4) -0.001(3) 0.009(4)
C16 0.078(6) 0.070(5) 0.104(7) 0.046(5) -0.003(5) 0.023(5)
C17 0.071(6) 0.076(6) 0.076(6) 0.019(5) -0.002(5) 0.017(5)
C18 0.143(9) 0.068(6) 0.083(6) 0.043(5) 0.045(6) 0.008(6)
C19 0.051(4) 0.041(4) 0.072(5) 0.008(4) 0.034(4) -0.008(3)
C20 0.043(4) 0.041(4) 0.079(5) 0.018(4) 0.026(4) 0.005(3)
C21 0.141(7) 0.039(5) 0.196(10) -0.003(6) 0.118(7) -0.031(5)
C22 0.049(4) 0.030(3) 0.049(4) 0.001(3) -0.011(3) -0.017(3)
C23 0.045(4) 0.038(4) 0.047(4) -0.001(3) -0.011(3) -0.014(3)
C24 0.058(4) 0.024(3) 0.086(6) 0.013(4) -0.005(4) -0.010(3)
C25 0.070(5) 0.074(6) 0.129(8) -0.034(6) -0.064(5) 0.028(5)
C26 0.040(4) 0.050(4) 0.079(5) 0.010(4) 0.013(4) 0.010(3)
C27 0.088(5) 0.029(3) 0.088(5) 0.021(3) 0.062(4) 0.032(3)
C28 0.110(6) 0.080(5) 0.044(4) -0.016(4) 0.032(4) -0.058(5)
C29 0.047(4) 0.030(3) 0.059(4) 0.000(3) -0.017(3) 0.004(3)
C30 0.055(4) 0.053(4) 0.038(4) -0.016(3) 0.011(3) -0.015(3)
C31 0.055(4) 0.056(4) 0.046(4) 0.029(3) -0.013(3) -0.013(4)
C32 0.073(5) 0.049(4) 0.047(4) 0.013(4) -0.010(4) -0.013(4)
C33 0.122(7) 0.070(5) 0.076(6) 0.019(5) -0.003(6) -0.055(5)
C34 0.054(4) 0.061(5) 0.067(5) 0.002(4) 0.027(4) -0.017(4)
C35 0.084(5) 0.067(6) 0.084(6) -0.010(5) 0.048(5) -0.024(5)
C36 0.119(8) 0.052(5) 0.102(8) -0.003(5) 0.009(7) -0.034(5)
C40 0.046(4) 0.041(4) 0.047(4) 0.004(3) -0.016(3) 0.000(3)
C41 0.043(4) 0.059(4) 0.048(4) 0.004(3) 0.003(3) 0.023(3)
C42 0.047(4) 0.076(5) 0.037(4) -0.016(4) 0.003(3) 0.002(4)
C43 0.029(3) 0.054(4) 0.048(4) 0.010(3) 0.001(3) 0.007(3)
C44 0.075(6) 0.125(8) 0.062(5) -0.045(5) -0.041(4) 0.030(6)
C45 0.056(5) 0.133(8) 0.056(5) -0.046(5) 0.010(4) 0.008(5)

loop_
_atom_type_symbol
_atom_type_description
_atom_type_scat_dispersion_real
_atom_type_scat_dispersion_imag
_atom_type_scat_source
C C 0.0033 0.0016 'International Tables Vol C Tables 4.2.6.8 and 6.1.1.4'
H H 0.0000 0.0000 'International Tables Vol C Tables 4.2.6.8 and 6.1.1.4'
O O 0.0106 0.0060 'International Tables Vol C Tables 4.2.6.8 and 6.1.1.4'
Si Si 0.0817 0.0704 'International Tables Vol C Tables 4.2.6.8 and 6.1.1.4'
Zn Zn 0.2839 1.4301 'International Tables Vol C Tables 4.2.6.8 and 6.1.1.4'
I I -0.4742 1.8119 'International Tables Vol C Tables 4.2.6.8 and 6.1.1.4'
K K 0.2009 0.2494 'International Tables Vol C Tables 4.2.6.8 and 6.1.1.4'

loop_
_geom_angle_atom_site_label_1
_geom_angle_atom_site_label_2
_geom_angle_atom_site_label_3
_geom_angle
_geom_angle_site_symmetry_3
Si1 Zn1 I3 118.84(5) .
Si1 Zn1 I1 116.17(5) .
I3 Zn1 I1 103.55(3) .
Si1 Zn1 I2 111.84(5) .
I3 Zn1 I2 108.07(3) .
I1 Zn1 I2 95.60(3) .
Si5 Zn2 I4 118.71(5) .
Si5 Zn2 I1 112.78(5) .
I4 Zn2 I1 105.19(3) .
Si5 Zn2 I2 113.29(5) .
I4 Zn2 I2 109.04(3) .
I1 Zn2 I2 95.02(2) .
Si9 Zn3 I5 120.51(5) .
Si9 Zn3 I6 113.11(5) .
I5 Zn3 I6 106.45(3) .
Si9 Zn3 I6 111.97(5) 3_675
I5 Zn3 I6 106.71(3) 3_675
I6 Zn3 I6 94.90(2) 3_675
Zn1 I1 Zn2 84.89(2) .
Zn1 I2 Zn2 84.36(2) .
Zn3 I6 Zn3 85.10(2) 3_675
O3 K1 O5 98.01(16) .
O3 K1 O6 120.3(2) .
O5 K1 O6 61.67(16) .
O3 K1 O2 135.23(15) .
O5 K1 O2 118.00(17) .
O6 K1 O2 100.74(19) .
O3 K1 O1 90.04(14) .
O5 K1 O1 93.53(14) .
O6 K1 O1 141.65(19) .
O2 K1 O1 63.68(13) .
O3 K1 O4 63.01(15) .
O5 K1 O4 132.13(17) .
O6 K1 O4 89.32(18) .
O2 K1 O4 103.51(15) .
O1 K1 O4 127.38(14) .
O3 K1 C2 113.92(17) .
O5 K1 C2 123.80(18) .
O6 K1 C2 124.0(2) .
O2 K1 C2 23.43(14) .
O1 K1 C2 44.75(14) .
O4 K1 C2 103.83(16) .
O3 K1 C5 43.64(18) .
O5 K1 C5 133.3(2) .
O6 K1 C5 109.6(2) .
O2 K1 C5 108.7(2) .
O1 K1 C5 108.62(18) .
O4 K1 C5 22.88(17) .
C2 K1 C5 99.6(2) .
O3 K1 C7 114.7(2) .
O5 K1 C7 22.06(18) .
O6 K1 C7 41.52(18) .
O2 K1 C7 107.6(2) .
O1 K1 C7 106.85(17) .
O4 K1 C7 125.14(18) .
C2 K1 C7 122.1(2) .
C5 K1 C7 137.5(2) .
O3 K1 C8 116.9(2) .
O5 K1 C8 40.81(18) .
O6 K1 C8 20.93(19) .
O2 K1 C8 107.8(2) .
O1 K1 C8 126.44(19) .
O4 K1 C8 106.2(2) .
C2 K1 C8 128.4(2) .
C5 K1 C8 123.0(2) .
C7 K1 C8 20.9(2) .
O3 K1 C4 21.20(18) .
O5 K1 C4 110.8(2) .
O6 K1 C4 110.5(2) .
O2 K1 C4 130.2(2) .
O1 K1 C4 105.46(19) .
O4 K1 C4 41.90(19) .
C2 K1 C4 115.2(2) .
C5 K1 C4 24.6(2) .
C7 K1 C4 121.6(3) .
C8 K1 C4 115.2(3) .
O3 K1 Si3 24.04(10) .
O5 K1 Si3 76.42(12) .
O6 K1 Si3 116.64(16) .
O2 K1 Si3 141.72(10) .
O1 K1 Si3 81.03(10) .
O4 K1 Si3 85.76(12) .
C2 K1 Si3 118.40(12) .
C5 K1 Si3 67.62(16) .
C7 K1 Si3 95.97(17) .
C8 K1 Si3 104.83(19) .
C4 K1 Si3 44.14(16) .
O7 K2 O9 93.54(15) .
O7 K2 O11 98.60(15) .
O9 K2 O11 85.85(13) .
O7 K2 O10 129.36(18) .
O9 K2 O10 62.49(14) .
O11 K2 O10 121.10(16) .
O7 K2 O12 125.91(16) .
O9 K2 O12 130.38(14) .
O11 K2 O12 61.95(13) .
O10 K2 O12 101.39(16) .
O7 K2 O8 63.01(16) .
O9 K2 O8 128.21(15) .
O11 K2 O8 139.72(16) .
O10 K2 O8 96.16(17) .
O12 K2 O8 98.53(15) .
O7 K2 C23 134.06(18) .
O9 K2 C23 107.07(15) .
O11 K2 C23 44.86(14) .
O10 K2 C23 96.44(18) .
O12 K2 C23 24.10(15) .
O8 K2 C23 122.61(17) .
O7 K2 C20 127.52(18) .
O9 K2 C20 43.34(14) .
O11 K2 C20 104.43(16) .
O10 K2 C20 21.44(16) .
O12 K2 C20 106.52(17) .
O8 K2 C20 115.20(18) .
C23 K2 C20 93.24(19) .
O7 K2 C16 22.06(18) .
O9 K2 C16 111.78(19) .
O11 K2 C16 111.18(19) .
O10 K2 C16 126.0(2) .
O12 K2 C16 114.6(2) .
O8 K2 C16 41.97(19) .
C23 K2 C16 132.0(2) .
C20 K2 C16 134.6(2) .
O7 K2 Si6 22.75(11) .
O9 K2 Si6 82.20(9) .
O11 K2 Si6 78.17(9) .
O10 K2 Si6 136.04(13) .
O12 K2 Si6 121.91(11) .
O8 K2 Si6 85.36(13) .
C23 K2 Si6 119.59(13) .
C20 K2 Si6 123.97(13) .
C16 K2 Si6 43.52(15) .
O7 K2 Si7 75.41(12) .
O9 K2 Si7 21.92(9) .
O11 K2 Si7 76.84(9) .
O10 K2 Si7 83.93(12) .
O12 K2 Si7 134.87(10) .
O8 K2 Si7 125.71(13) .
C23 K2 Si7 111.20(12) .
C20 K2 Si7 65.26(12) .
C16 K2 Si7 96.11(16) .
Si6 K2 Si7 61.02(4) .
O7 K2 Si5 57.29(11) .
O9 K2 Si5 56.45(9) .
O11 K2 Si5 56.56(9) .
O10 K2 Si5 118.93(12) .
O12 K2 Si5 117.34(11) .
O8 K2 Si5 120.25(13) .
C23 K2 Si5 101.03(12) .
C20 K2 Si5 99.09(12) .
C16 K2 Si5 78.91(15) .
Si6 K2 Si5 35.55(4) .
Si7 K2 Si5 35.25(4) .
O17 K3 O15 91.53(18) .
O17 K3 O13 101.46(19) .
O15 K3 O13 88.37(15) .
O17 K3 O18A 61.41(19) .
O15 K3 O18A 132.3(2) .
O13 K3 O18A 132.65(18) .
O17 K3 O14 132.7(2) .
O15 K3 O14 128.71(17) .
O13 K3 O14 62.15(14) .
O18A K3 O14 96.0(2) .
O17 K3 O16 120.7(2) .
O15 K3 O16 62.29(16) .
O13 K3 O16 127.20(19) .
O18A K3 O16 96.85(19) .
O14 K3 O16 101.73(19) .
O17 K3 O18 59.15(19) .
O15 K3 O18 127.50(19) .
O13 K3 O18 136.20(17) .
O18A K3 O18 4.8 .
O14 K3 O18 100.60(19) .
O16 K3 O18 94.49(19) .
O17 K3 C32 137.2(2) .
O15 K3 C32 107.91(18) .
O13 K3 C32 43.86(16) .
O18A K3 C32 118.7(2) .
O14 K3 C32 23.15(16) .
O16 K3 C32 102.0(2) .
O18 K3 C32 123.3(2) .
O17 K3 C34 107.1(2) .
O15 K3 C34 21.37(16) .
O13 K3 C34 99.21(16) .
O18A K3 C34 127.5(2) .
O14 K3 C34 118.79(19) .
O16 K3 C34 41.69(18) .
O18 K3 C34 123.33(19) .
C32 K3 C34 103.4(2) .
O17 K3 C35 107.9(2) .
O15 K3 C35 42.18(17) .
O13 K3 C35 121.12(19) .
O18A K3 C35 106.2(2) .
O14 K3 C35 118.6(2) .
O16 K3 C35 21.29(18) .
O18 K3 C35 102.6(2) .
C32 K3 C35 112.1(2) .
C34 K3 C35 23.63(18) .
O17 K3 Si10 79.64(15) .
O15 K3 Si10 80.06(11) .
O13 K3 Si10 23.59(9) .
O18A K3 Si10 126.25(14) .
O14 K3 Si10 83.86(12) .
O16 K3 Si10 136.01(15) .
O18 K3 Si10 127.74(13) .
C32 K3 Si10 67.33(13) .
C34 K3 Si10 97.23(13) .
C35 K3 Si10 120.82(15) .
O17 K3 Si12 21.99(12) .
O15 K3 Si12 77.06(11) .
O13 K3 Si12 84.51(10) .
O18A K3 Si12 83.26(15) .
O14 K3 Si12 133.62(13) .
O16 K3 Si12 124.48(15) .
O18 K3 Si12 81.13(15) .
C32 K3 Si12 126.57(14) .
C34 K3 Si12 96.42(14) .
C35 K3 Si12 105.77(16) .
Si10 K3 Si12 61.22(4) .
C1 O1 Si2 122.0(4) .
C1 O1 K1 116.4(3) .
Si2 O1 K1 121.5(2) .
C2 O2 C3 113.0(6) .
C2 O2 K1 106.7(4) .
C3 O2 K1 110.5(6) .
C4 O3 Si3 121.5(5) .
C4 O3 K1 117.2(5) .
Si3 O3 K1 116.2(2) .
C5 O4 C6 111.6(6) .
C5 O4 K1 108.0(4) .
C6 O4 K1 113.5(5) .
C7 O5 Si4 123.4(5) .
C7 O5 K1 113.4(5) .
Si4 O5 K1 121.2(2) .
C8 O6 C9 107.5(8) .
C8 O6 K1 115.3(5) .
C9 O6 K1 119.5(7) .
C16 O7 Si6 119.9(5) .
C16 O7 K2 114.8(5) .
Si6 O7 K2 119.5(2) .
C18 O8 C17 111.5(7) .
C18 O8 K2 119.4(6) .
C17 O8 K2 110.4(4) .
C19 O9 Si7 120.9(4) .
C19 O9 K2 116.1(4) .
Si7 O9 K2 120.7(2) .
C20 O10 C21 112.9(6) .
C20 O10 K2 111.1(4) .
C21 O10 K2 120.3(5) .
C22 O11 Si8 121.9(4) .
C22 O11 K2 116.3(3) .
Si8 O11 K2 121.7(2) .
C23 O12 C24 113.2(5) .
C23 O12 K2 103.3(4) .
C24 O12 K2 116.2(4) .
C31 O13 Si10 122.3(4) .
C31 O13 K3 118.3(4) .
Si10 O13 K3 116.4(2) .
C33 O14 C32 113.8(6) .
C33 O14 K3 113.2(5) .
C32 O14 K3 107.0(4) .
C34 O15 Si11 120.7(5) .
C34 O15 K3 115.4(4) .
Si11 O15 K3 122.8(2) .
C35 O16 C36 114.6(7) .
C35 O16 K3 111.6(5) .
C36 O16 K3 115.3(6) .
C37 O17 C37A 11.77(6) .
C37 O17 Si12 117.8(5) .
C37A O17 Si12 119.6(5) .
C37 O17 K3 120.5(4) .
C37A O17 K3 119.3(4) .
Si12 O17 K3 121.0(3) .
Si4 Si1 Si3 110.57(9) .
Si4 Si1 Si2 108.90(9) .
Si3 Si1 Si2 112.55(8) .
Si4 Si1 Zn1 108.95(7) .
Si3 Si1 Zn1 104.33(8) .
Si2 Si1 Zn1 111.45(7) .
Si4 Si1 K1 72.15(6) .
Si3 Si1 K1 69.44(6) .
Si2 Si1 K1 73.78(6) .
Zn1 Si1 K1 173.37(7) .
O1 Si2 C10 107.3(3) .
O1 Si2 C11 108.5(3) .
C10 Si2 C11 108.9(3) .
O1 Si2 Si1 107.48(16) .
C10 Si2 Si1 112.2(2) .
C11 Si2 Si1 112.3(2) .
O1 Si2 K1 36.86(14) .
C10 Si2 K1 118.8(3) .
C11 Si2 K1 126.8(2) .
Si1 Si2 K1 70.79(6) .
O3 Si3 C12 108.4(3) .
O3 Si3 C13 106.7(3) .
C12 Si3 C13 109.7(3) .
O3 Si3 Si1 110.55(18) .
C12 Si3 Si1 108.9(2) .
C13 Si3 Si1 112.5(2) .
O3 Si3 K1 39.76(16) .
C12 Si3 K1 137.8(3) .
C13 Si3 K1 107.1(2) .
Si1 Si3 K1 74.37(6) .
O5 Si4 C14 108.2(4) .
O5 Si4 C15 107.2(3) .
C14 Si4 C15 109.2(3) .
O5 Si4 Si1 108.06(19) .
C14 Si4 Si1 111.6(3) .
C15 Si4 Si1 112.4(2) .
O5 Si4 K1 36.99(18) .
C14 Si4 K1 131.2(3) .
C15 Si4 K1 113.6(2) .
Si1 Si4 K1 72.22(6) .
Si6 Si5 Si8 110.53(9) .
Si6 Si5 Si7 111.98(9) .
Si8 Si5 Si7 109.30(9) .
Si6 Si5 Zn2 103.37(8) .
Si8 Si5 Zn2 109.98(7) .
Si7 Si5 Zn2 111.57(8) .
Si6 Si5 K2 70.05(6) .
Si8 Si5 K2 73.01(6) .
Si7 Si5 K2 72.07(6) .
Zn2 Si5 K2 173.42(7) .
O7 Si6 C26 108.1(3) .
O7 Si6 C25 110.1(4) .
C26 Si6 C25 107.3(4) .
O7 Si6 Si5 109.77(19) .
C26 Si6 Si5 111.5(3) .
C25 Si6 Si5 110.0(3) .
O7 Si6 K2 37.77(17) .
C26 Si6 K2 110.6(2) .
C25 Si6 K2 136.8(4) .
Si5 Si6 K2 74.40(6) .
O9 Si7 C28 107.6(3) .
O9 Si7 C27 107.9(3) .
C28 Si7 C27 108.3(4) .
O9 Si7 Si5 108.32(16) .
C28 Si7 Si5 111.8(3) .
C27 Si7 Si5 112.8(3) .
O9 Si7 K2 37.37(15) .
C28 Si7 K2 111.6(3) .
C27 Si7 K2 133.7(3) .
Si5 Si7 K2 72.68(6) .
O11 Si8 C30 109.3(3) .
O11 Si8 C29 109.1(3) .
C30 Si8 C29 107.2(3) .
O11 Si8 Si5 108.70(16) .
C30 Si8 Si5 111.2(2) .
C29 Si8 Si5 111.4(2) .
O11 Si8 K2 36.75(14) .
C30 Si8 K2 124.0(2) .
C29 Si8 K2 124.0(2) .
Si5 Si8 K2 71.95(6) .
Si12 Si9 Si11 110.98(9) .
Si12 Si9 Si10 110.51(9) .
Si11 Si9 Si10 110.65(9) .
Si12 Si9 Zn3 106.35(8) .
Si11 Si9 Zn3 112.80(8) .
Si10 Si9 Zn3 105.33(7) .
Si12 Si9 K3 71.51(7) .
Si11 Si9 K3 73.21(6) .
Si10 Si9 K3 70.69(6) .
Zn3 Si9 K3 173.88(7) .
O13 Si10 C41 108.6(3) .
O13 Si10 C40 108.2(3) .
C41 Si10 C40 108.3(3) .
O13 Si10 Si9 109.68(17) .
C41 Si10 Si9 110.7(2) .
C40 Si10 Si9 111.3(2) .
O13 Si10 K3 39.99(15) .
C41 Si10 K3 107.6(2) .
C40 Si10 K3 138.8(2) .
Si9 Si10 K3 73.30(6) .
O15 Si11 C43 109.1(3) .
O15 Si11 C42 108.9(3) .
C43 Si11 C42 106.9(3) .
O15 Si11 Si9 106.66(18) .
C43 Si11 Si9 112.4(2) .
C42 Si11 Si9 112.9(2) .
O15 Si11 K3 35.66(16) .
C43 Si11 K3 127.7(2) .
C42 Si11 K3 119.7(3) .
Si9 Si11 K3 71.28(6) .
O17 Si12 C45 110.0(3) .
O17 Si12 C44 105.0(4) .
C45 Si12 C44 108.0(4) .
O17 Si12 Si9 109.8(2) .
C45 Si12 Si9 112.9(2) .
C44 Si12 Si9 110.9(3) .
O17 Si12 K3 37.0(2) .
C45 Si12 K3 126.8(2) .
C44 Si12 K3 119.2(3) .
Si9 Si12 K3 72.72(7) .
O1 C1 C2 110.8(5) .
O1 C1 H1A 109.5 .
C2 C1 H1A 109.5 .
O1 C1 H1B 109.5 .
C2 C1 H1B 109.5 .
H1A C1 H1B 108.1 .
O2 C2 C1 114.7(5) .
O2 C2 K1 49.9(3) .
C1 C2 K1 85.1(4) .
O2 C2 H2A 108.6 .
C1 C2 H2A 108.6 .
K1 C2 H2A 82.4 .
O2 C2 H2B 108.6 .
C1 C2 H2B 108.6 .
K1 C2 H2B 158.5 .
H2A C2 H2B 107.6 .
O2 C3 H3A 109.5 .
O2 C3 H3B 109.5 .
H3A C3 H3B 109.5 .
O2 C3 H3C 109.5 .
H3A C3 H3C 109.5 .
H3B C3 H3C 109.5 .
O3 C4 C5 109.7(9) .
O3 C4 K1 41.6(4) .
C5 C4 K1 75.1(6) .
O3 C4 H4A 109.7 .
C5 C4 H4A 109.7 .
K1 C4 H4A 145.4 .
O3 C4 H4B 109.7 .
C5 C4 H4B 109.7 .
K1 C4 H4B 101.6 .
H4A C4 H4B 108.2 .
O4 C5 C4 108.8(7) .
O4 C5 K1 49.1(3) .
C4 C5 K1 80.4(5) .
O4 C5 H5A 109.9 .
C4 C5 H5A 109.9 .
K1 C5 H5A 159.0 .
O4 C5 H5B 109.9 .
C4 C5 H5B 109.9 .
K1 C5 H5B 83.9 .
H5A C5 H5B 108.3 .
O4 C6 H6A 109.5 .
O4 C6 H6B 109.5 .
H6A C6 H6B 109.5 .
O4 C6 H6C 109.5 .
H6A C6 H6C 109.5 .
H6B C6 H6C 109.5 .
C8 C7 O5 116.1(8) .
C8 C7 K1 80.3(6) .
O5 C7 K1 44.5(4) .
C8 C7 H7A 108.3 .
O5 C7 H7A 108.3 .
K1 C7 H7A 97.5 .
C8 C7 H7B 108.2 .
O5 C7 H7B 108.3 .
K1 C7 H7B 148.9 .
H7A C7 H7B 107.4 .
C7 C8 O6 121.2(9) .
C7 C8 K1 78.8(6) .
O6 C8 K1 43.8(4) .
C7 C8 H8A 107.1 .
O6 C8 H8A 107.1 .
K1 C8 H8A 113.6 .
C7 C8 H8B 107.0 .
O6 C8 H8B 107.0 .
K1 C8 H8B 135.5 .
H8A C8 H8B 106.8 .
O6 C9 H9A 109.5 .
O6 C9 H9B 109.5 .
H9A C9 H9B 109.5 .
O6 C9 H9C 109.5 .
H9A C9 H9C 109.5 .
H9B C9 H9C 109.5 .
Si2 C10 H10A 109.5 .
Si2 C10 H10B 109.5 .
H10A C10 H10B 109.5 .
Si2 C10 H10C 109.5 .
H10A C10 H10C 109.5 .
H10B C10 H10C 109.5 .
Si2 C11 H11A 109.5 .
Si2 C11 H11B 109.5 .
H11A C11 H11B 109.5 .
Si2 C11 H11C 109.5 .
H11A C11 H11C 109.5 .
H11B C11 H11C 109.5 .
Si3 C12 H12A 109.5 .
Si3 C12 H12B 109.5 .
H12A C12 H12B 109.5 .
Si3 C12 H12C 109.5 .
H12A C12 H12C 109.5 .
H12B C12 H12C 109.5 .
Si3 C13 H13A 109.5 .
Si3 C13 H13B 109.5 .
H13A C13 H13B 109.5 .
Si3 C13 H13C 109.5 .
H13A C13 H13C 109.5 .
H13B C13 H13C 109.5 .
Si4 C14 H14A 109.5 .
Si4 C14 H14B 109.5 .
H14A C14 H14B 109.5 .
Si4 C14 H14C 109.5 .
H14A C14 H14C 109.5 .
H14B C14 H14C 109.5 .
Si4 C15 H15A 109.5 .
Si4 C15 H15B 109.5 .
H15A C15 H15B 109.5 .
Si4 C15 H15C 109.5 .
H15A C15 H15C 109.5 .
H15B C15 H15C 109.5 .
C17 C16 O7 111.2(8) .
C17 C16 K2 80.4(5) .
O7 C16 K2 43.1(4) .
C17 C16 H16A 109.4 .
O7 C16 H16A 109.4 .
K2 C16 H16A 93.4 .
C17 C16 H16B 109.4 .
O7 C16 H16B 109.4 .
K2 C16 H16B 150.9 .
H16A C16 H16B 108.0 .
C16 C17 O8 110.6(8) .
C16 C17 H17A 109.5 .
O8 C17 H17A 109.5 .
C16 C17 H17B 109.5 .
O8 C17 H17B 109.5 .
H17A C17 H17B 108.1 .
O8 C18 H18A 109.5 .
O8 C18 H18B 109.5 .
H18A C18 H18B 109.5 .
O8 C18 H18C 109.5 .
H18A C18 H18C 109.5 .
H18B C18 H18C 109.5 .
O9 C19 C20 112.0(6) .
O9 C19 H19A 109.2 .
C20 C19 H19A 109.2 .
O9 C19 H19B 109.2 .
C20 C19 H19B 109.2 .
H19A C19 H19B 107.9 .
O10 C20 C19 114.7(6) .
O10 C20 K2 47.4(3) .
C19 C20 K2 82.0(4) .
O10 C20 H20A 108.6 .
C19 C20 H20A 108.6 .
K2 C20 H20A 155.2 .
O10 C20 H20B 108.6 .
C19 C20 H20B 108.6 .
K2 C20 H20B 89.1 .
H20A C20 H20B 107.6 .
O10 C21 H21A 109.5 .
O10 C21 H21B 109.5 .
H21A C21 H21B 109.5 .
O10 C21 H21C 109.5 .
H21A C21 H21C 109.5 .
H21B C21 H21C 109.5 .
O11 C22 C23 109.8(5) .
O11 C22 H22A 109.7 .
C23 C22 H22A 109.7 .
O11 C22 H22B 109.7 .
C23 C22 H22B 109.7 .
H22A C22 H22B 108.2 .
O12 C23 C22 110.0(5) .
O12 C23 K2 52.6(3) .
C22 C23 K2 86.4(4) .
O12 C23 H23A 109.7 .
C22 C23 H23A 109.7 .
K2 C23 H23A 75.1 .
O12 C23 H23B 109.7 .
C22 C23 H23B 109.7 .
K2 C23 H23B 160.5 .
H23A C23 H23B 108.2 .
O12 C24 H24A 109.5 .
O12 C24 H24B 109.5 .
H24A C24 H24B 109.5 .
O12 C24 H24C 109.5 .
H24A C24 H24C 109.5 .
H24B C24 H24C 109.5 .
Si6 C25 H25A 109.5 .
Si6 C25 H25B 109.5 .
H25A C25 H25B 109.5 .
Si6 C25 H25C 109.5 .
H25A C25 H25C 109.5 .
H25B C25 H25C 109.5 .
Si6 C26 H26A 109.5 .
Si6 C26 H26B 109.5 .
H26A C26 H26B 109.5 .
Si6 C26 H26C 109.5 .
H26A C26 H26C 109.5 .
H26B C26 H26C 109.5 .
Si7 C27 H27A 109.5 .
Si7 C27 H27B 109.5 .
H27A C27 H27B 109.5 .
Si7 C27 H27C 109.5 .
H27A C27 H27C 109.5 .
H27B C27 H27C 109.5 .
Si7 C28 H28A 109.5 .
Si7 C28 H28B 109.5 .
H28A C28 H28B 109.5 .
Si7 C28 H28C 109.5 .
H28A C28 H28C 109.5 .
H28B C28 H28C 109.5 .
Si8 C29 H29A 109.5 .
Si8 C29 H29B 109.5 .
H29A C29 H29B 109.5 .
Si8 C29 H29C 109.5 .
H29A C29 H29C 109.5 .
H29B C29 H29C 109.5 .
Si8 C30 H30A 109.5 .
Si8 C30 H30B 109.5 .
H30A C30 H30B 109.5 .
Si8 C30 H30C 109.5 .
H30A C30 H30C 109.5 .
H30B C30 H30C 109.5 .
O13 C31 C32 111.2(6) .
O13 C31 H31A 109.4 .
C32 C31 H31A 109.4 .
O13 C31 H31B 109.4 .
C32 C31 H31B 109.4 .
H31A C31 H31B 108.0 .
O14 C32 C31 111.5(6) .
O14 C32 K3 49.8(3) .
C31 C32 K3 83.3(4) .
O14 C32 H32A 109.3 .
C31 C32 H32A 109.3 .
K3 C32 H32A 159.1 .
O14 C32 H32B 109.3 .
C31 C32 H32B 109.3 .
K3 C32 H32B 82.1 .
H32A C32 H32B 108.0 .
O14 C33 H33A 109.5 .
O14 C33 H33B 109.5 .
H33A C33 H33B 109.5 .
O14 C33 H33C 109.5 .
H33A C33 H33C 109.5 .
H33B C33 H33C 109.5 .
O15 C34 C35 111.8(7) .
O15 C34 K3 43.2(3) .
C35 C34 K3 78.6(5) .
O15 C34 H34A 109.3 .
C35 C34 H34A 109.3 .
K3 C34 H34A 149.3 .
O15 C34 H34B 109.3 .
C35 C34 H34B 109.3 .
K3 C34 H34B 96.4 .
H34A C34 H34B 107.9 .
O16 C35 C34 112.5(8) .
O16 C35 K3 47.1(4) .
C34 C35 K3 77.8(5) .
O16 C35 H35A 109.1 .
C34 C35 H35A 109.1 .
K3 C35 H35A 153.8 .
O16 C35 H35B 109.1 .
C34 C35 H35B 109.1 .
K3 C35 H35B 92.7 .
H35A C35 H35B 107.8 .
O16 C36 H36A 109.5 .
O16 C36 H36B 109.5 .
H36A C36 H36B 109.5 .
O16 C36 H36C 109.5 .
H36A C36 H36C 109.5 .
H36B C36 H36C 109.5 .
Si10 C40 H40A 109.5 .
Si10 C40 H40B 109.5 .
H40A C40 H40B 109.5 .
Si10 C40 H40C 109.5 .
H40A C40 H40C 109.5 .
H40B C40 H40C 109.5 .
Si10 C41 H41A 109.5 .
Si10 C41 H41B 109.5 .
H41A C41 H41B 109.5 .
Si10 C41 H41C 109.5 .
H41A C41 H41C 109.5 .
H41B C41 H41C 109.5 .
Si11 C42 H42A 109.5 .
Si11 C42 H42B 109.5 .
H42A C42 H42B 109.5 .
Si11 C42 H42C 109.5 .
H42A C42 H42C 109.5 .
H42B C42 H42C 109.5 .
Si11 C43 H43A 109.5 .
Si11 C43 H43B 109.5 .
H43A C43 H43B 109.5 .
Si11 C43 H43C 109.5 .
H43A C43 H43C 109.5 .
H43B C43 H43C 109.5 .
Si12 C44 H44A 109.5 .
Si12 C44 H44B 109.5 .
H44A C44 H44B 109.5 .
Si12 C44 H44C 109.5 .
H44A C44 H44C 109.5 .
H44B C44 H44C 109.5 .
Si12 C45 H45A 109.5 .
Si12 C45 H45B 109.5 .
H45A C45 H45B 109.5 .
Si12 C45 H45C 109.5 .
H45A C45 H45C 109.5 .
H45B C45 H45C 109.5 .
C38 C37 O17 117.2(4) .
C37 C38 O18 120.48(6) .
C39 O18 C38 110.73(9) .
C39 O18 K3 129.41(16) .
C38 O18 K3 117.59(14) .
C38A C37A O17 122.6(4) .
C37A C38A O18A 119.25(8) .
C39A O18A C38A 104.15(9) .
C39A O18A K3 134.83(17) .
C38A O18A K3 115.65(14) .

loop_
_geom_bond_atom_site_label_1
_geom_bond_atom_site_label_2
_geom_bond_distance
_geom_bond_site_symmetry_2
Zn1 Si1 2.3894(17) .
Zn1 I3 2.6144(8) .
Zn1 I1 2.7414(8) .
Zn1 I2 2.7556(8) .
Zn2 Si5 2.3951(17) .
Zn2 I4 2.5915(8) .
Zn2 I1 2.7542(8) .
Zn2 I2 2.7682(8) .
Zn3 Si9 2.3862(17) .
Zn3 I5 2.5874(9) .
Zn3 I6 2.7316(8) .
Zn3 I6 2.7468(8) 3_675
I6 Zn3 2.7468(8) 3_675
K1 O3 2.632(5) .
K1 O5 2.669(5) .
K1 O6 2.687(6) .
K1 O2 2.701(5) .
K1 O1 2.716(4) .
K1 O4 2.746(5) .
K1 C2 3.383(7) .
K1 C5 3.456(9) .
K1 C7 3.493(9) .
K1 C8 3.510(10) .
K1 C4 3.526(11) .
K1 Si3 3.692(2) .
K2 O7 2.637(5) .
K2 O9 2.702(4) .
K2 O11 2.717(4) .
K2 O10 2.734(6) .
K2 O12 2.742(5) .
K2 O8 2.776(5) .
K2 C23 3.359(7) .
K2 C20 3.462(7) .
K2 C16 3.502(9) .
K2 Si6 3.748(2) .
K2 Si7 3.827(2) .
K2 Si5 3.840(2) .
K3 O17 2.650(6) .
K3 O15 2.661(5) .
K3 O13 2.685(4) .
K3 O18A 2.711(7) .
K3 O14 2.746(5) .
K3 O16 2.774(7) .
K3 O18 2.794(7) .
K3 C32 3.436(8) .
K3 C34 3.510(8) .
K3 C35 3.521(9) .
K3 Si10 3.741(2) .
K3 Si12 3.771(3) .
O1 C1 1.420(7) .
O1 Si2 1.671(4) .
O2 C2 1.404(8) .
O2 C3 1.408(10) .
O3 C4 1.434(11) .
O3 Si3 1.677(5) .
O4 C5 1.413(10) .
O4 C6 1.427(11) .
O5 C7 1.430(10) .
O5 Si4 1.650(5) .
O6 C8 1.386(11) .
O6 C9 1.401(14) .
O7 C16 1.449(10) .
O7 Si6 1.665(6) .
O8 C18 1.415(10) .
O8 C17 1.448(11) .
O9 C19 1.421(8) .
O9 Si7 1.662(4) .
O10 C20 1.357(9) .
O10 C21 1.429(10) .
O11 C22 1.432(7) .
O11 Si8 1.666(4) .
O12 C23 1.409(8) .
O12 C24 1.416(8) .
O13 C31 1.414(8) .
O13 Si10 1.672(5) .
O14 C33 1.406(10) .
O14 C32 1.413(9) .
O15 C34 1.416(9) .
O15 Si11 1.679(5) .
O16 C35 1.375(11) .
O16 C36 1.404(11) .
O17 C37 1.476(8) .
O17 C37A 1.482(8) .
O17 Si12 1.647(6) .
Si1 Si4 2.323(2) .
Si1 Si3 2.328(2) .
Si1 Si2 2.331(2) .
Si2 C10 1.844(7) .
Si2 C11 1.853(6) .
Si3 C12 1.867(7) .
Si3 C13 1.880(7) .
Si4 C14 1.857(7) .
Si4 C15 1.864(7) .
Si5 Si6 2.318(2) .
Si5 Si8 2.319(2) .
Si5 Si7 2.322(2) .
Si6 C26 1.859(8) .
Si6 C25 1.863(9) .
Si7 C28 1.835(8) .
Si7 C27 1.848(7) .
Si8 C30 1.863(7) .
Si8 C29 1.863(7) .
Si9 Si12 2.324(2) .
Si9 Si11 2.329(2) .
Si9 Si10 2.331(2) .
Si10 C41 1.864(7) .
Si10 C40 1.867(7) .
Si11 C43 1.857(7) .
Si11 C42 1.857(7) .
Si12 C45 1.823(6) .
Si12 C44 1.860(9) .
C1 C2 1.498(9) .
C1 H1A 0.9900 .
C1 H1B 0.9900 .
C2 H2A 0.9900 .
C2 H2B 0.9900 .
C3 H3A 0.9800 .
C3 H3B 0.9800 .
C3 H3C 0.9800 .
C4 C5 1.487(14) .
C4 H4A 0.9900 .
C4 H4B 0.9900 .
C5 H5A 0.9900 .
C5 H5B 0.9900 .
C6 H6A 0.9800 .
C6 H6B 0.9800 .
C6 H6C 0.9800 .
C7 C8 1.272(12) .
C7 H7A 0.9900 .
C7 H7B 0.9900 .
C8 H8A 0.9900 .
C8 H8B 0.9900 .
C9 H9A 0.9800 .
C9 H9B 0.9800 .
C9 H9C 0.9800 .
C10 H10A 0.9800 .
C10 H10B 0.9800 .
C10 H10C 0.9800 .
C11 H11A 0.9800 .
C11 H11B 0.9800 .
C11 H11C 0.9800 .
C12 H12A 0.9800 .
C12 H12B 0.9800 .
C12 H12C 0.9800 .
C13 H13A 0.9800 .
C13 H13B 0.9800 .
C13 H13C 0.9800 .
C14 H14A 0.9800 .
C14 H14B 0.9800 .
C14 H14C 0.9800 .
C15 H15A 0.9800 .
C15 H15B 0.9800 .
C15 H15C 0.9800 .
C16 C17 1.409(13) .
C16 H16A 0.9900 .
C16 H16B 0.9900 .
C17 H17A 0.9900 .
C17 H17B 0.9900 .
C18 H18A 0.9800 .
C18 H18B 0.9800 .
C18 H18C 0.9800 .
C19 C20 1.453(10) .
C19 H19A 0.9900 .
C19 H19B 0.9900 .
C20 H20A 0.9900 .
C20 H20B 0.9900 .
C21 H21A 0.9800 .
C21 H21B 0.9800 .
C21 H21C 0.9800 .
C22 C23 1.492(9) .
C22 H22A 0.9900 .
C22 H22B 0.9900 .
C23 H23A 0.9900 .
C23 H23B 0.9900 .
C24 H24A 0.9800 .
C24 H24B 0.9800 .
C24 H24C 0.9800 .
C25 H25A 0.9800 .
C25 H25B 0.9800 .
C25 H25C 0.9800 .
C26 H26A 0.9800 .
C26 H26B 0.9800 .
C26 H26C 0.9800 .
C27 H27A 0.9800 .
C27 H27B 0.9800 .
C27 H27C 0.9800 .
C28 H28A 0.9800 .
C28 H28B 0.9800 .
C28 H28C 0.9800 .
C29 H29A 0.9800 .
C29 H29B 0.9800 .
C29 H29C 0.9800 .
C30 H30A 0.9800 .
C30 H30B 0.9800 .
C30 H30C 0.9800 .
C31 C32 1.481(10) .
C31 H31A 0.9900 .
C31 H31B 0.9900 .
C32 H32A 0.9900 .
C32 H32B 0.9900 .
C33 H33A 0.9800 .
C33 H33B 0.9800 .
C33 H33C 0.9800 .
C34 C35 1.440(11) .
C34 H34A 0.9900 .
C34 H34B 0.9900 .
C35 H35A 0.9900 .
C35 H35B 0.9900 .
C36 H36A 0.9800 .
C36 H36B 0.9800 .
C36 H36C 0.9800 .
C40 H40A 0.9800 .
C40 H40B 0.9800 .
C40 H40C 0.9800 .
C41 H41A 0.9800 .
C41 H41B 0.9800 .
C41 H41C 0.9800 .
C42 H42A 0.9800 .
C42 H42B 0.9800 .
C42 H42C 0.9800 .
C43 H43A 0.9800 .
C43 H43B 0.9800 .
C43 H43C 0.9800 .
C44 H44A 0.9800 .
C44 H44B 0.9800 .
C44 H44C 0.9800 .
C45 H45A 0.9800 .
C45 H45B 0.9800 .
C45 H45C 0.9800 .
C37 C38 1.2456(13) .
C38 O18 1.4002 .
C39 O18 1.0439 .
C37A C38A 1.1644 .
C38A O18A 1.5495 .
C39A O18A 0.9450 .
